data_8102574
loop_
_publ_author_name
'Yapi Marcellin Yapo'
'Aka Joseph N'gouan'
'Fr\'ed\'erica Mansilla Koblavi'
'Kouassi Yves Guillaum\'e Molou'
'Jules Abodou Tenon'

_publ_section_title
;
 Crystal structure of
 2-nitro-6,7,8,9,9a,10-hexahydropyrido[1,2-a]indole, C12H14N2O2
;
_journal_issue 1
_journal_name_full 'Zeitschrift f\"ur Kristallographie - New Crystal Structures'
_journal_page_first 45
_journal_volume 225
_journal_year 2010
_chemical_formula_moiety 'C12 H14 N2 O2'
_chemical_formula_sum 'C12 H14 N2 O2'
_chemical_formula_weight 218.26
_space_group_IT_number 14
_symmetry_cell_setting monoclinic
_symmetry_space_group_name_Hall '-P 2yn'
_symmetry_space_group_name_H-M 'P 1 21/n 1'
_atom_sites_solution_hydrogens geom
_atom_sites_solution_primary direct
_audit_creation_date 08-09-17
_audit_creation_method CRYSTALS_ver_12.85
_audit_update_record
;
2002-01-02 # Formatted by publCIF
;
_cell_angle_alpha 90
_cell_angle_beta 99.996(3)
_cell_angle_gamma 90
_cell_formula_units_Z 4
_cell_length_a 8.3327(3)
_cell_length_b 8.6077(3)
_cell_length_c 15.6537(8)
_cell_measurement_reflns_used 3378
_cell_measurement_temperature 295
_cell_measurement_theta_max 30.019
_cell_measurement_theta_min 2.601
_cell_volume 1105.72(8)
_computing_cell_refinement 'DENZO/SCALEPACK (Otwinowski & Minor, 1997)'
_computing_data_collection 'COLLECT (Nonius, 1997-2001).'
_computing_data_reduction 'DENZO/SCALEPACK (Otwinowski & Minor, 1997)'
_computing_molecular_graphics 'ORTEP-3 (Farrugia, 1997) and PLATON [4]'
_computing_publication_material 'CRYSTALS (Betteridge et al., 2003)'
_computing_structure_refinement 'CRYSTALS [7]'
_computing_structure_solution 'SIR92 [6]'
_diffrn_ambient_temperature 295
_diffrn_measured_fraction_theta_full 0.996
_diffrn_measured_fraction_theta_max 0.986
_diffrn_measurement_device 'Nonius KappaCCD'
_diffrn_measurement_device_type Area
_diffrn_measurement_method \w/2\q
_diffrn_radiation_monochromator graphite
_diffrn_radiation_type 'Mo K\a'
_diffrn_radiation_wavelength 0.71073
_diffrn_reflns_av_R_equivalents 0.04
_diffrn_reflns_limit_h_max 11
_diffrn_reflns_limit_h_min 0
_diffrn_reflns_limit_k_max 11
_diffrn_reflns_limit_k_min 0
_diffrn_reflns_limit_l_max 21
_diffrn_reflns_limit_l_min -22
_diffrn_reflns_number 3379
_diffrn_reflns_theta_full 29.118
_diffrn_reflns_theta_max 30.019
_diffrn_reflns_theta_min 2.601
_diffrn_standards_number 0
_exptl_absorpt_coefficient_mu 0.091
_exptl_absorpt_correction_type none
_exptl_crystal_colour orange
_exptl_crystal_density_diffrn 1.311
_exptl_crystal_density_method 'not measured'
_exptl_crystal_description prism
_exptl_crystal_F_000 464
_exptl_crystal_size_max 0.45
_exptl_crystal_size_mid 0.45
_exptl_crystal_size_min 0.40
_refine_diff_density_max 0.27
_refine_diff_density_min -0.21
_refine_ls_extinction_method None
_refine_ls_goodness_of_fit_ref 1.0303
_refine_ls_hydrogen_treatment constr
_refine_ls_matrix_type full
_refine_ls_number_parameters 145
_refine_ls_number_reflns 1923
_refine_ls_number_restraints 0
_refine_ls_R_factor_all 0.0979
_refine_ls_R_factor_gt 0.0662
_refine_ls_shift/su_max 0.000432
_refine_ls_structure_factor_coef Fsqd
_refine_ls_weighting_details
;
 Method= Modified Sheldrick 
 w=1/[\s^2^(F^2^) + ( 0.06P)^2^ + 0.72P] 
 ,where P=(max(Fo^2^,0) + 2Fc^2^)/3 
;
_refine_ls_weighting_scheme calc
_refine_ls_wR_factor_all 0.1780
_refine_ls_wR_factor_gt 0.1550
_refine_ls_wR_factor_ref 0.1499
_reflns_limit_h_max 11
_reflns_limit_h_min -11
_reflns_limit_k_max 11
_reflns_limit_k_min 0
_reflns_limit_l_max 22
_reflns_limit_l_min 0
_reflns_number_gt 2113
_reflns_number_total 3181
_reflns_threshold_expression I>2.0\s(I)
_oxford_diffrn_Wilson_B_factor 0.00
_oxford_diffrn_Wilson_scale 0.00
_oxford_refine_ls_r_factor_ref 0.0618
_oxford_refine_ls_scale 5.05(18)
_oxford_reflns_number_all 3167
_oxford_reflns_threshold_expression_ref I>3.0\s(I)
_cod_data_source_file 1267-2791.cff
_cod_data_source_block 1
_cod_depositor_comments
;
The following automatic conversions were performed:
'_symmetry_cell_setting' value 'Monoclinic' changed to 'monoclinic'
according to '/home/saulius/struct/CIF-dictionaries/cif_core.dic'
dictionary named 'cif_core.dic' version 2.4.1 from 2010-06-29.

Automatic conversion script
Id: cif_fix_enum 1555 2011-01-17 13:19:09Z saulius 
;
_cod_original_sg_symbol_Hall '-P 2yn '
_cod_original_sg_symbol_H-M 'P 1 21/n 1 '
_cod_database_code 8102574

loop_
_symmetry_equiv_pos_as_xyz
x,y,z
-x,-y,-z
-x+1/2,y+1/2,-z+1/2
x+1/2,-y+1/2,z+1/2

loop_
_atom_site_label
_atom_site_type_symbol
_atom_site_fract_x
_atom_site_fract_y
_atom_site_fract_z
_atom_site_U_iso_or_equiv
_atom_site_occupancy
_atom_site_adp_type
_atom_site_refinement_flags_posn
_atom_site_refinement_flags_adp
_atom_site_refinement_flags_occupancy
_atom_site_disorder_assembly
_atom_site_disorder_group
_oxford_atom_site_special_shape
_atom_site_attached_hydrogens
O1 O 0.8625(2) 0.7943(2) 1.12969(12) 0.0766 1.0000 Uani . . . . . . .
O2 O 0.7045(3) 0.9644(2) 1.05556(15) 0.0861 1.0000 Uani . . . . . . .
N2 N 0.5670(2) 0.3697(2) 0.82474(11) 0.0533 1.0000 Uani . . . . . . .
C1 C 0.5981(3) 0.4947(2) 0.87755(13) 0.0462 1.0000 Uani . . . . . . .
C4 C 0.7055(3) 0.7155(2) 1.00080(14) 0.0484 1.0000 Uani . . . . . . .
C7 C 0.7712(3) 0.2918(3) 0.93965(14) 0.0543 1.0000 Uani . . . . . . .
C6 C 0.7203(3) 0.4576(2) 0.94938(13) 0.0453 1.0000 Uani . . . . . . .
N1 N 0.7614(3) 0.8316(2) 1.06526(14) 0.0596 1.0000 Uani . . . . . . .
C5 C 0.7744(3) 0.5668(2) 1.01060(14) 0.0471 1.0000 Uani . . . . . . .
C2 C 0.5307(3) 0.6436(3) 0.86849(15) 0.0553 1.0000 Uani . . . . . . .
C3 C 0.5857(3) 0.7529(3) 0.93121(15) 0.0560 1.0000 Uani . . . . . . .
C8 C 0.6390(3) 0.2294(3) 0.86896(15) 0.0603 1.0000 Uani . . . . . . .
C12 C 0.4359(3) 0.3552(3) 0.75129(17) 0.0706 1.0000 Uani . . . . . . .
C10 C 0.5428(4) 0.0860(4) 0.73189(19) 0.0771 1.0000 Uani . . . . . . .
C9 C 0.6827(3) 0.1147(3) 0.80592(17) 0.0698 1.0000 Uani . . . . . . .
C11 C 0.4750(5) 0.2354(4) 0.69013(19) 0.0911 1.0000 Uani . . . . . . .
H71 H 0.7748 0.2319 0.9928 0.0653 1.0000 Uiso R . . . . . .
H72 H 0.8790 0.2866 0.9229 0.0653 1.0000 Uiso R . . . . . .
H51 H 0.8542 0.5417 1.0593 0.0557 1.0000 Uiso R . . . . . .
H21 H 0.4501 0.6673 0.8205 0.0656 1.0000 Uiso R . . . . . .
H31 H 0.5429 0.8553 0.9288 0.0685 1.0000 Uiso R . . . . . .
H81 H 0.5514 0.1737 0.8983 0.0731 1.0000 Uiso R . . . . . .
H121 H 0.3389 0.3154 0.7725 0.0835 1.0000 Uiso R . . . . . .
H122 H 0.4106 0.4552 0.7238 0.0819 1.0000 Uiso R . . . . . .
H101 H 0.4551 0.0372 0.7569 0.0929 1.0000 Uiso R . . . . . .
H102 H 0.5760 0.0167 0.6894 0.0927 1.0000 Uiso R . . . . . .
H91 H 0.7234 0.0149 0.8344 0.0834 1.0000 Uiso R . . . . . .
H92 H 0.7697 0.1657 0.7816 0.0847 1.0000 Uiso R . . . . . .
H111 H 0.5582 0.2818 0.6582 0.1078 1.0000 Uiso R . . . . . .
H112 H 0.3747 0.2120 0.6495 0.1056 1.0000 Uiso R . . . . . .

loop_
_atom_site_aniso_label
_atom_site_aniso_U_11
_atom_site_aniso_U_22
_atom_site_aniso_U_33
_atom_site_aniso_U_23
_atom_site_aniso_U_13
_atom_site_aniso_U_12
O1 0.0797(13) 0.0728(12) 0.0721(12) -0.0218(10) -0.0015(10) 0.0036(10)
O2 0.0983(15) 0.0466(10) 0.1114(16) -0.0153(10) 0.0127(12) 0.0071(10)
N2 0.0602(11) 0.0491(10) 0.0461(10) 0.0006(8) -0.0036(8) 0.0025(9)
C1 0.0486(11) 0.0471(11) 0.0424(11) 0.0044(9) 0.0061(9) 0.0020(9)
C4 0.0530(12) 0.0426(10) 0.0515(11) -0.0031(9) 0.0144(9) 0.0004(9)
C7 0.0617(13) 0.0440(11) 0.0532(12) 0.0001(9) -0.0008(10) 0.0066(10)
C6 0.0483(11) 0.0423(10) 0.0445(10) 0.0040(8) 0.0063(9) 0.0031(9)
N1 0.0613(12) 0.0490(11) 0.0713(13) -0.0109(10) 0.0189(11) -0.0022(9)
C5 0.0490(12) 0.0460(11) 0.0452(11) 0.0011(9) 0.0049(9) 0.0024(9)
C2 0.0558(13) 0.0543(13) 0.0533(12) 0.0082(10) 0.0020(10) 0.0106(10)
C3 0.0590(13) 0.0452(12) 0.0651(14) 0.0059(10) 0.0149(11) 0.0100(10)
C8 0.0689(15) 0.0509(13) 0.0582(13) -0.0029(11) 0.0033(11) 0.0040(11)
C12 0.0729(17) 0.0740(17) 0.0564(14) -0.0015(13) -0.0127(12) -0.0022(14)
C10 0.0812(19) 0.0747(19) 0.0730(18) -0.0262(15) 0.0067(15) -0.0067(15)
C9 0.0728(17) 0.0670(16) 0.0682(16) -0.0175(13) 0.0084(13) 0.0043(13)
C11 0.106(2) 0.101(2) 0.0590(16) -0.0182(16) -0.0085(16) -0.010(2)

loop_
_atom_type_symbol
_atom_type_scat_dispersion_real
_atom_type_scat_dispersion_imag
_atom_type_scat_Cromer_Mann_a1
_atom_type_scat_Cromer_Mann_b1
_atom_type_scat_Cromer_Mann_a2
_atom_type_scat_Cromer_Mann_b2
_atom_type_scat_Cromer_Mann_a3
_atom_type_scat_Cromer_Mann_b3
_atom_type_scat_Cromer_Mann_a4
_atom_type_scat_Cromer_Mann_b4
_atom_type_scat_Cromer_Mann_c
_atom_type_scat_source
C 0.0033 0.0016 2.3100 20.8439 1.0200 10.2075 1.5886 0.5687 0.8650 51.6512 0.2156 'International Tables Vol C 4.2.6.8 and 6.1.1.4'
H 0.0000 0.0000 0.4930 10.5109 0.3229 26.1257 0.1402 3.1424 0.0408 57.7998 0.0030 'International Tables Vol C 4.2.6.8 and 6.1.1.4'
N 0.0061 0.0033 12.2126 0.0057 3.1322 9.8933 2.0125 28.9975 1.1663 0.5826 -11.5290 'International Tables Vol C 4.2.6.8 and 6.1.1.4'
O 0.0106 0.0060 3.0485 13.2771 2.2868 5.7011 1.5463 0.3239 0.8670 32.9089 0.2508 'International Tables Vol C 4.2.6.8 and 6.1.1.4'

loop_
_geom_angle_atom_site_label_1
_geom_angle_site_symmetry_1
_geom_angle_atom_site_label_2
_geom_angle_site_symmetry_2
_geom_angle_atom_site_label_3
_geom_angle_site_symmetry_3
_geom_angle
_geom_angle_publ_flag
C1 . N2 . C8 . 110.28(17) yes
C1 . N2 . C12 . 126.2(2) yes
C8 . N2 . C12 . 119.6(2) yes
N2 . C1 . C6 . 109.9(2) yes
N2 . C1 . C2 . 129.5(2) yes
C6 . C1 . C2 . 120.6(2) yes
N1 . C4 . C5 . 118.8(2) yes
N1 . C4 . C3 . 119.5(2) yes
C5 . C4 . C3 . 121.7(2) yes
C6 . C7 . C8 . 103.2(2) yes
C6 . C7 . H71 . 112.5 no
C8 . C7 . H71 . 110.2 no
C6 . C7 . H72 . 111.0 no
C8 . C7 . H72 . 111.9 no
H71 . C7 . H72 . 108.0 no
C7 . C6 . C1 . 108.1(2) yes
C7 . C6 . C5 . 131.4(2) yes
C1 . C6 . C5 . 120.5(2) yes
C4 . N1 . O1 . 118.9(2) yes
C4 . N1 . O2 . 119.0(2) yes
O1 . N1 . O2 . 122.1(2) yes
C4 . C5 . C6 . 118.3(2) yes
C4 . C5 . H51 . 121.0 no
C6 . C5 . H51 . 120.6 no
C1 . C2 . C3 . 118.4(2) yes
C1 . C2 . H21 . 120.0 no
C3 . C2 . H21 . 121.6 no
C4 . C3 . C2 . 120.5(2) yes
C4 . C3 . H31 . 117.5 no
C2 . C3 . H31 . 122.0 no
C7 . C8 . N2 . 103.8(2) yes
C7 . C8 . C9 . 119.3(2) yes
N2 . C8 . C9 . 111.1(2) yes
C7 . C8 . H81 . 108.4 no
N2 . C8 . H81 . 109.0 no
C9 . C8 . H81 . 104.9 no
N2 . C12 . C11 . 110.7(2) yes
N2 . C12 . H121 . 108.2 no
C11 . C12 . H121 . 105.1 no
N2 . C12 . H122 . 110.6 no
C11 . C12 . H122 . 112.8 no
H121 . C12 . H122 . 109.3 no
C9 . C10 . C11 . 111.9(2) yes
C9 . C10 . H101 . 107.0 no
C11 . C10 . H101 . 106.8 no
C9 . C10 . H102 . 110.6 no
C11 . C10 . H102 . 111.0 no
H101 . C10 . H102 . 109.3 no
C10 . C9 . C8 . 111.8(2) yes
C10 . C9 . H91 . 111.0 no
C8 . C9 . H91 . 112.2 no
C10 . C9 . H92 . 107.4 no
C8 . C9 . H92 . 104.1 no
H91 . C9 . H92 . 110.0 no
C10 . C11 . C12 . 114.9(2) yes
C10 . C11 . H111 . 108.3 no
C12 . C11 . H111 . 107.1 no
C10 . C11 . H112 . 108.6 no
C12 . C11 . H112 . 107.7 no
H111 . C11 . H112 . 110.1 no

loop_
_geom_bond_atom_site_label_1
_geom_bond_site_symmetry_1
_geom_bond_atom_site_label_2
_geom_bond_site_symmetry_2
_geom_bond_distance
_geom_bond_publ_flag
O1 . N1 . 1.239(3) yes
O2 . N1 . 1.237(3) yes
N2 . C1 . 1.354(3) yes
N2 . C8 . 1.467(3) yes
N2 . C12 . 1.448(3) yes
C1 . C6 . 1.416(3) yes
C1 . C2 . 1.396(3) yes
C4 . N1 . 1.439(3) yes
C4 . C5 . 1.400(3) yes
C4 . C3 . 1.382(3) yes
C7 . C6 . 1.503(3) yes
C7 . C8 . 1.518(3) yes
C7 . H71 . 0.975 no
C7 . H72 . 0.979 no
C6 . C5 . 1.363(3) yes
C5 . H51 . 0.945 no
C2 . C3 . 1.379(3) yes
C2 . H21 . 0.939 no
C3 . H31 . 0.949 no
C8 . C9 . 1.485(3) yes
C8 . H81 . 1.045 no
C12 . C11 . 1.481(3) yes
C12 . H121 . 0.987 no
C12 . H122 . 0.969 no
C10 . C9 . 1.514(3) yes
C10 . C11 . 1.507(3) yes
C10 . H101 . 0.981 no
C10 . H102 . 0.969 no
C9 . H91 . 1.000 no
C9 . H92 . 0.979 no
C11 . H111 . 1.005 no
C11 . H112 . 0.979 no

loop_
_geom_hbond_atom_site_label_D
_geom_hbond_site_symmetry_D
_geom_hbond_atom_site_label_H
_geom_hbond_site_symmetry_H
_geom_hbond_atom_site_label_A
_geom_hbond_site_symmetry_A
_geom_hbond_angle_DHA
_geom_hbond_distance_DH
_geom_hbond_distance_HA
_geom_hbond_distance_DA
_geom_hbond_publ_flag
C7 . H72 . O1 2_767 166 0.98 2.53 3.492(4) yes

loop_
_cod_related_entry_id
_cod_related_entry_database
_cod_related_entry_code
1 ChemSpider 21416864
